data_7111939
loop_
_publ_author_name
'Istvan Kocsis'
'Dan Dumitrescu'
'Yves-Marie Legrand'
'Arie van der Lee'
'Ion Grosu'
'Mihail Barboiu'

_publ_section_title
;
 Self-sorting of dynamic metallosupramolecular libraries (DMLs) via
 metal-driven selection
;
_journal_name_full Chem.Commun.
_journal_page_first 2621
_journal_paper_doi 10.1039/c3cc49673b
_journal_volume 50
_journal_year 2014
_chemical_formula_moiety 'C42 H48 Cu3 N12 O4, 6(C F3 O3 S), 2(H2 O)'
_chemical_formula_sum 'C48 H52 Cu3 F18 N12 O24 S6'
_chemical_formula_weight 1906.09
_space_group_IT_number 2
_symmetry_cell_setting triclinic
_symmetry_space_group_name_Hall '-P 1'
_symmetry_space_group_name_H-M 'P -1'
_atom_sites_solution_hydrogens difmap
_atom_sites_solution_primary iterative
_cell_angle_alpha 111.257(3)
_cell_angle_beta 105.181(3)
_cell_angle_gamma 103.697(3)
_cell_formula_units_Z 1
_cell_length_a 12.4851(4)
_cell_length_b 12.9394(3)
_cell_length_c 13.0853(5)
_cell_measurement_reflns_used 4863
_cell_measurement_temperature 175
_cell_measurement_theta_max 29.0780
_cell_measurement_theta_min 1.8120
_cell_volume 1767.31(13)
_computing_cell_refinement
;
CrysAlisPro, Agilent Technologies,
Version 1.171.36.24 (release 03-12-2012 CrysAlis171 .NET)
(compiled Dec  3 2012,18:21:49)
;
_computing_data_collection
;
CrysAlisPro, Agilent Technologies,
Version 1.171.36.24 (release 03-12-2012 CrysAlis171 .NET)
(compiled Dec  3 2012,18:21:49)
;
_computing_data_reduction
;
CrysAlisPro, Agilent Technologies,
Version 1.171.36.24 (release 03-12-2012 CrysAlis171 .NET)
(compiled Dec  3 2012,18:21:49)
;
_computing_molecular_graphics 'CAMERON (Watkin et al., 1996)'
_computing_publication_material 'CRYSTALS (Betteridge et al., 2003)'
_computing_structure_refinement 'CRYSTALS (Betteridge et al., 2003)'
_computing_structure_solution 'Superflip (Palatinus & Chapuis, 2007)'
_diffrn_ambient_temperature 175
_diffrn_detector_area_resol_mean 16.0143
_diffrn_measured_fraction_theta_full 0.996
_diffrn_measured_fraction_theta_max 0.840
_diffrn_measurement_details
;
  1 omega   22.00   50.00   1.0000  112.0000
omega____ theta____ kappa____ phi______ frames
    -       15.4892  -99.0000   60.0000 28

  2 omega  -25.00    7.00   1.0000  112.0000
omega____ theta____ kappa____ phi______ frames
    -       15.4892  -99.0000   60.0000 32

  3 omega   41.00   86.00   1.0000  112.0000
omega____ theta____ kappa____ phi______ frames
    -       15.4892  179.0000   90.0000 45

  4 omega  -56.00   37.00   1.0000  112.0000
omega____ theta____ kappa____ phi______ frames
    -       15.4892  -19.0000   60.0000 93

  5 omega   -3.00   85.00   1.0000  112.0000
omega____ theta____ kappa____ phi______ frames
    -       15.4892   38.0000 -120.0000 88

  6 omega   52.00   86.00   1.0000  112.0000
omega____ theta____ kappa____ phi______ frames
    -       15.4892  179.0000   30.0000 34

  7 omega  -11.00   23.00   1.0000  112.0000
omega____ theta____ kappa____ phi______ frames
    -      -16.2704  -99.0000   60.0000 34

  8 omega  -21.00    5.00   1.0000  112.0000
omega____ theta____ kappa____ phi______ frames
    -      -16.2704  -99.0000 -120.0000 26

;
_diffrn_measurement_device Area
_diffrn_measurement_device_type 'Xcalibur, Sapphire3, Gemini'
_diffrn_measurement_method '\w scans'
_diffrn_orient_matrix_UB_11 -0.0596868000
_diffrn_orient_matrix_UB_12 -0.0345785000
_diffrn_orient_matrix_UB_13 -0.0412366000
_diffrn_orient_matrix_UB_21 0.0060138000
_diffrn_orient_matrix_UB_22 0.0354817000
_diffrn_orient_matrix_UB_23 -0.0301835000
_diffrn_orient_matrix_UB_31 0.0203007000
_diffrn_orient_matrix_UB_32 -0.0393669000
_diffrn_orient_matrix_UB_33 -0.0368328000
_diffrn_radiation_monochromator graphite
_diffrn_radiation_source 'Enhance (Mo) X-ray Source'
_diffrn_radiation_type 'Mo K\a'
_diffrn_radiation_wavelength 0.71073
_diffrn_reflns_av_R_equivalents 0.030
_diffrn_reflns_av_sigmaI/netI 0.0481
_diffrn_reflns_limit_h_max 15
_diffrn_reflns_limit_h_min -16
_diffrn_reflns_limit_k_max 17
_diffrn_reflns_limit_k_min -16
_diffrn_reflns_limit_l_max 16
_diffrn_reflns_limit_l_min -17
_diffrn_reflns_number 15005
_diffrn_reflns_theta_full 26.000
_diffrn_reflns_theta_max 29.182
_diffrn_reflns_theta_min 1.809
_exptl_absorpt_coefficient_mu 1.203
_exptl_absorpt_correction_T_max 1.00000
_exptl_absorpt_correction_T_min 0.83328
_exptl_absorpt_correction_type multi-scan
_exptl_absorpt_process_details
;
CrysAlisPro, Agilent Technologies,
Version 1.171.36.24 (release 03-12-2012 CrysAlis171 .NET)
(compiled Dec  3 2012,18:21:49)
Empirical absorption correction using spherical harmonics,
 implemented in SCALE3 ABSPACK scaling algorithm.
;
_exptl_crystal_colour blue
_exptl_crystal_density_diffrn 1.791
_exptl_crystal_density_method 'not measured'
_exptl_crystal_description prism
_exptl_crystal_F_000 961
_exptl_crystal_size_max 0.400
_exptl_crystal_size_mid 0.300
_exptl_crystal_size_min 0.200
_refine_diff_density_max 0.69
_refine_diff_density_min -0.43
_refine_ls_extinction_method None
_refine_ls_goodness_of_fit_ref 0.9997
_refine_ls_hydrogen_treatment constr
_refine_ls_matrix_type full
_refine_ls_number_parameters 502
_refine_ls_number_reflns 6523
_refine_ls_number_restraints 0
_refine_ls_R_factor_all 0.0655
_refine_ls_R_factor_gt 0.0494
_refine_ls_shift/su_max 0.0008202
_refine_ls_shift/su_mean 0.0000219
_refine_ls_structure_factor_coef F
_refine_ls_weighting_details
;
 Method, part 1, Chebychev polynomial, (Watkin, 1994, Prince, 1982) 
 [weight] = 1.0/[A~0~*T~0~(x)+A~1~*T~1~(x) ... +A~n-1~]*T~n-1~(x)] 
 where A~i~ are the Chebychev coefficients listed below and x= Fcalc/Fmax 
 Method = Robust Weighting (Prince, 1982) 
 W = [weight] * [1-(deltaF/6*sigmaF)^2^]^2^ 
 A~i~ are: 
 9.15 -4.17 6.63 0.473 
;
_refine_ls_weighting_scheme calc
_refine_ls_wR_factor_all 0.0557
_refine_ls_wR_factor_gt 0.0494
_refine_ls_wR_factor_ref 0.0494
_reflns_limit_h_max 14
_reflns_limit_h_min -16
_reflns_limit_k_max 15
_reflns_limit_k_min -17
_reflns_limit_l_max 17
_reflns_limit_l_min 0
_reflns_number_gt 6523
_reflns_number_total 8031
_reflns_threshold_expression I>2.0\s(I)
_oxford_diffrn_Wilson_B_factor 1.84
_oxford_diffrn_Wilson_scale 0.23
_oxford_refine_ls_r_factor_ref 0.0494
_oxford_refine_ls_scale 1.857(3)
_oxford_reflns_number_all 8031
_oxford_reflns_threshold_expression_ref I>2.0\s(I)
_cod_data_source_file c3cc49673b.txt
_cod_data_source_block 1
_cod_depositor_comments
;
The following automatic conversions were performed:

'_atom_sites_solution_primary' value 'Iterative' changed to
'iterative' according to the built-in table from CIF Core dictionary
named 'cif_core.dic' version 2.4.5 from 2014-11-21.

Automatic conversion script
Id: cif_fix_values 6452 2018-10-05 10:23:21Z andrius 
;
_cod_original_sg_symbol_H-M 'P -1 '
_cod_database_code 7111939
_cell_oxdiff_length_a 12.4851(4)
_cell_oxdiff_length_b 12.9394(3)
_cell_oxdiff_length_c 13.0853(5)
_cell_oxdiff_angle_alpha 111.257(3)
_cell_oxdiff_angle_beta 105.181(3)
_cell_oxdiff_angle_gamma 103.697(3)
_cell_oxdiff_volume 1767.31(10)
_montpellier_reflns_maxres 1.00
_montpellier_reflns_completeness_maxres 88.00
_montpellier_reflns_redundancy_maxres 1.63

loop_
_symmetry_equiv_pos_as_xyz
x,y,z
-x,-y,-z

loop_
_atom_site_label
_atom_site_type_symbol
_atom_site_fract_x
_atom_site_fract_y
_atom_site_fract_z
_atom_site_U_iso_or_equiv
_atom_site_occupancy
_atom_site_adp_type
_atom_site_refinement_flags_posn
Cu1 Cu 0.76419(3) 0.07028(3) 0.20150(3) 0.0198 1.0000 Uani .
O2 O 0.6420(2) -0.0952(2) 0.1897(2) 0.0308 1.0000 Uani .
N3 N 0.7673(2) -0.0283(2) 0.0361(2) 0.0200 1.0000 Uani .
C4 C 0.8558(2) -0.0628(3) 0.0452(3) 0.0226 1.0000 Uani .
C5 C 0.9397(2) -0.0255(3) 0.1659(3) 0.0209 1.0000 Uani .
N6 N 0.9075(2) 0.0386(2) 0.2495(2) 0.0194 1.0000 Uani .
C7 C 0.9738(2) 0.0854(3) 0.3638(3) 0.0213 1.0000 Uani .
C8 C 0.9195(3) 0.1509(3) 0.4399(3) 0.0240 1.0000 Uani .
N9 N 0.8222(2) 0.1598(2) 0.3862(2) 0.0215 1.0000 Uani .
C10 C 0.7603(3) 0.2148(3) 0.4594(3) 0.0259 1.0000 Uani .
C11 C 0.7485(3) 0.3253(3) 0.4511(2) 0.0228 1.0000 Uani .
C12 C 0.6536(2) 0.3567(3) 0.4694(3) 0.0216 1.0000 Uani .
N13 N 0.6389(2) 0.4566(2) 0.4694(2) 0.0217 1.0000 Uani .
Cu14 Cu 0.5000 0.5000 0.5000 0.0201 1.0000 Uani S
O15 O 0.38827(18) 0.33116(19) 0.38450(19) 0.0266 1.0000 Uani .
N16 N 0.4662(3) 0.5469(3) 0.3369(3) 0.0330 1.0000 Uani .
C17 C 0.4563(3) 0.5428(3) 0.2467(3) 0.0298 1.0000 Uani .
C18 C 0.4439(3) 0.5365(4) 0.1308(3) 0.0382 1.0000 Uani .
C19 C 0.7194(3) 0.5275(3) 0.4491(3) 0.0260 1.0000 Uani .
C20 C 0.8165(3) 0.5027(3) 0.4314(3) 0.0283 1.0000 Uani .
C21 C 0.8324(3) 0.4017(3) 0.4327(3) 0.0261 1.0000 Uani .
C22 C 1.0809(3) 0.0694(3) 0.4020(3) 0.0266 1.0000 Uani .
C23 C 1.1151(3) 0.0017(3) 0.3159(3) 0.0302 1.0000 Uani .
C24 C 1.0444(3) -0.0468(3) 0.1961(3) 0.0261 1.0000 Uani .
C25 C 0.6875(3) -0.0566(3) -0.0830(3) 0.0248 1.0000 Uani .
C26 C 0.5597(2) -0.1252(3) -0.1082(2) 0.0207 1.0000 Uani .
C27 C 0.4725(2) -0.0794(3) -0.1344(2) 0.0195 1.0000 Uani .
N28 N 0.3574(2) -0.1362(2) -0.1559(2) 0.0193 1.0000 Uani .
C29 C 0.3272(3) -0.2398(3) -0.1514(3) 0.0271 1.0000 Uani .
C30 C 0.4092(3) -0.2924(3) -0.1285(3) 0.0347 1.0000 Uani .
C31 C 0.5265(3) -0.2341(3) -0.1064(3) 0.0301 1.0000 Uani .
S32 S 1.03988(6) 0.27002(7) 0.19492(6) 0.0230 1.0000 Uani .
O33 O 0.9589(3) 0.2915(3) 0.2529(3) 0.0472 1.0000 Uani .
O34 O 0.9830(2) 0.1765(2) 0.0756(2) 0.0401 1.0000 Uani .
O35 O 1.1467(2) 0.2652(3) 0.2646(3) 0.0510 1.0000 Uani .
C36 C 1.0946(3) 0.4030(3) 0.1753(3) 0.0370 1.0000 Uani .
F37 F 1.1456(3) 0.5000(2) 0.2787(2) 0.0683 1.0000 Uani .
F38 F 1.1747(2) 0.3929(2) 0.1262(3) 0.0593 1.0000 Uani .
F39 F 1.0078(2) 0.4157(2) 0.1050(2) 0.0535 1.0000 Uani .
S40 S 0.41079(8) -0.12021(8) 0.31424(8) 0.0303 1.0000 Uani .
O41 O 0.3682(3) -0.1155(3) 0.4062(3) 0.0481 1.0000 Uani .
O42 O 0.4279(3) -0.0167(2) 0.2932(2) 0.0430 1.0000 Uani .
O43 O 0.5073(2) -0.1642(3) 0.3149(3) 0.0441 1.0000 Uani .
C44 C 0.2871(3) -0.2358(3) 0.1777(4) 0.0407 1.0000 Uani .
F45 F 0.1936(2) -0.2049(3) 0.1598(3) 0.0735 1.0000 Uani .
F46 F 0.2563(3) -0.3383(2) 0.1833(3) 0.0635 1.0000 Uani .
F47 F 0.3185(3) -0.2531(2) 0.0855(2) 0.0611 1.0000 Uani .
S48 S 0.79156(8) 0.70522(8) 0.22780(8) 0.0323 1.0000 Uani .
O49 O 0.7232(3) 0.6328(4) 0.2650(4) 0.0791 1.0000 Uani .
O50 O 0.7245(3) 0.7153(2) 0.1264(2) 0.0438 1.0000 Uani .
O51 O 0.8793(3) 0.8171(3) 0.3217(2) 0.0512 1.0000 Uani .
C52 C 0.8805(3) 0.6220(3) 0.1753(3) 0.0412 1.0000 Uani .
F53 F 0.9520(2) 0.6125(3) 0.2643(2) 0.0639 1.0000 Uani .
F54 F 0.8133(3) 0.5143(2) 0.0905(3) 0.0818 1.0000 Uani .
F55 F 0.9483(3) 0.6736(3) 0.1333(3) 0.0774 1.0000 Uani .
O56 O 0.3943(2) 0.1717(2) 0.4636(3) 0.0449 1.0000 Uani .
H1 H 0.6917 0.0160 -0.0872 0.0297 1.0000 Uiso R
H2 H 0.8980 0.3849 0.4207 0.0304 1.0000 Uiso R
H3 H 0.7078 0.5961 0.4454 0.0305 1.0000 Uiso R
H4 H 0.8682 0.5528 0.4162 0.0343 1.0000 Uiso R
H5 H 0.9339 0.1633 0.5213 0.0299 1.0000 Uiso R
H6 H 0.7128 -0.1027 -0.1413 0.0301 1.0000 Uiso R
H8 H 1.1274 0.1021 0.4824 0.0320 1.0000 Uiso R
H9 H 0.4917 -0.0070 -0.1382 0.0229 1.0000 Uiso R
H10 H 0.2481 -0.2783 -0.1642 0.0322 1.0000 Uiso R
H11 H 0.3850 -0.3653 -0.1271 0.0407 1.0000 Uiso R
H12 H 0.5981 0.3075 0.4838 0.0258 1.0000 Uiso R
H13 H 0.6808 0.1561 0.4289 0.0312 1.0000 Uiso R
H14 H 0.8549 -0.1136 -0.0301 0.0278 1.0000 Uiso R
H15 H 1.1858 -0.0093 0.3384 0.0361 1.0000 Uiso R
H16 H 0.3880 0.2773 0.4031 0.0402 1.0000 Uiso R
H17 H 1.0662 -0.0935 0.1360 0.0317 1.0000 Uiso R
H18 H 0.8019 0.2350 0.5426 0.0314 1.0000 Uiso R
H19 H 0.3185 0.3164 0.3497 0.0400 1.0000 Uiso R
H21 H 0.5838 -0.2669 -0.0901 0.0362 1.0000 Uiso R
H22 H 0.6102 -0.1036 0.2349 0.0460 1.0000 Uiso R
H25 H 0.6568 -0.1546 0.1640 0.0461 1.0000 Uiso R
H31 H 0.4144 0.1208 0.4242 0.0668 1.0000 Uiso R
H32 H 0.4022 0.1680 0.5263 0.0670 1.0000 Uiso R
H33 H 0.3658 0.4864 0.0767 0.0591 1.0000 Uiso R
H34 H 0.4600 0.6140 0.1370 0.0584 1.0000 Uiso R
H37 H 0.4992 0.5052 0.1085 0.0587 1.0000 Uiso R

loop_
_atom_site_aniso_label
_atom_site_aniso_U_11
_atom_site_aniso_U_22
_atom_site_aniso_U_33
_atom_site_aniso_U_23
_atom_site_aniso_U_13
_atom_site_aniso_U_12
Cu1 0.01440(16) 0.02759(19) 0.02009(17) 0.00995(14) 0.00715(13) 0.01274(14)
O2 0.0275(11) 0.0331(12) 0.0448(13) 0.0226(11) 0.0220(10) 0.0155(10)
N3 0.0139(10) 0.0238(12) 0.0199(11) 0.0092(9) 0.0053(9) 0.0055(9)
C4 0.0177(13) 0.0254(14) 0.0241(14) 0.0084(12) 0.0104(11) 0.0091(11)
C5 0.0157(12) 0.0225(14) 0.0226(13) 0.0070(11) 0.0072(10) 0.0090(11)
N6 0.0144(10) 0.0193(11) 0.0220(11) 0.0067(9) 0.0061(9) 0.0070(9)
C7 0.0150(12) 0.0224(14) 0.0244(14) 0.0078(11) 0.0062(10) 0.0093(11)
C8 0.0240(14) 0.0273(15) 0.0213(14) 0.0093(12) 0.0090(11) 0.0128(12)
N9 0.0191(11) 0.0245(12) 0.0238(12) 0.0102(10) 0.0099(9) 0.0121(10)
C10 0.0267(15) 0.0359(17) 0.0270(15) 0.0165(13) 0.0166(12) 0.0204(13)
C11 0.0198(13) 0.0311(15) 0.0178(13) 0.0092(12) 0.0077(11) 0.0123(12)
C12 0.0182(13) 0.0257(14) 0.0217(13) 0.0085(11) 0.0107(11) 0.0095(11)
N13 0.0166(11) 0.0247(12) 0.0214(12) 0.0064(10) 0.0081(9) 0.0092(9)
Cu14 0.0147(2) 0.0206(2) 0.0231(2) 0.00646(19) 0.00760(18) 0.00861(18)
O15 0.0179(10) 0.0243(10) 0.0291(11) 0.0069(9) 0.0037(8) 0.0081(8)
N16 0.0280(14) 0.0411(16) 0.0321(15) 0.0154(13) 0.0128(12) 0.0166(12)
C17 0.0251(15) 0.0308(16) 0.0315(17) 0.0116(13) 0.0084(12) 0.0135(13)
C18 0.041(2) 0.044(2) 0.0284(17) 0.0152(15) 0.0106(15) 0.0198(16)
C19 0.0253(15) 0.0284(15) 0.0259(15) 0.0112(12) 0.0127(12) 0.0108(12)
C20 0.0238(15) 0.0292(16) 0.0333(16) 0.0135(13) 0.0162(13) 0.0073(12)
C21 0.0178(13) 0.0358(17) 0.0249(14) 0.0104(13) 0.0109(11) 0.0129(12)
C22 0.0159(13) 0.0339(16) 0.0231(14) 0.0082(12) 0.0022(11) 0.0112(12)
C23 0.0176(14) 0.0383(18) 0.0304(16) 0.0105(14) 0.0045(12) 0.0167(13)
C24 0.0175(13) 0.0312(16) 0.0274(15) 0.0085(13) 0.0084(11) 0.0133(12)
C25 0.0187(14) 0.0360(16) 0.0216(14) 0.0128(12) 0.0085(11) 0.0126(12)
C26 0.0155(12) 0.0275(14) 0.0151(12) 0.0059(11) 0.0038(10) 0.0096(11)
C27 0.0178(13) 0.0247(14) 0.0174(12) 0.0101(11) 0.0066(10) 0.0097(11)
N28 0.0136(10) 0.0246(12) 0.0185(11) 0.0079(9) 0.0052(8) 0.0090(9)
C29 0.0177(13) 0.0305(16) 0.0274(15) 0.0124(13) 0.0043(11) 0.0054(12)
C30 0.0279(16) 0.0265(16) 0.048(2) 0.0215(15) 0.0053(14) 0.0095(13)
C31 0.0238(15) 0.0309(16) 0.0379(17) 0.0169(14) 0.0077(13) 0.0161(13)
S32 0.0172(3) 0.0264(4) 0.0247(3) 0.0096(3) 0.0092(3) 0.0088(3)
O33 0.0524(17) 0.0672(19) 0.0479(16) 0.0302(15) 0.0394(14) 0.0356(15)
O34 0.0446(15) 0.0275(12) 0.0332(13) 0.0035(10) 0.0149(11) 0.0049(11)
O35 0.0216(12) 0.0542(17) 0.074(2) 0.0407(16) 0.0006(12) 0.0108(12)
C36 0.0373(19) 0.0314(17) 0.0315(17) 0.0121(14) 0.0048(14) 0.0080(14)
F37 0.098(2) 0.0238(11) 0.0397(13) 0.0030(10) -0.0014(13) 0.0011(12)
F38 0.0486(14) 0.0641(16) 0.0780(18) 0.0439(15) 0.0352(14) 0.0111(12)
F39 0.0652(16) 0.0492(14) 0.0475(13) 0.0251(11) 0.0096(12) 0.0319(12)
S40 0.0316(4) 0.0382(4) 0.0332(4) 0.0218(4) 0.0190(3) 0.0168(3)
O41 0.0541(17) 0.0608(18) 0.0450(15) 0.0292(14) 0.0339(14) 0.0219(14)
O42 0.0581(17) 0.0405(14) 0.0382(14) 0.0221(12) 0.0231(13) 0.0194(13)
O43 0.0348(14) 0.0588(17) 0.0549(17) 0.0333(14) 0.0221(12) 0.0263(13)
C44 0.0359(19) 0.039(2) 0.050(2) 0.0189(17) 0.0170(17) 0.0205(16)
F45 0.0416(14) 0.0659(18) 0.085(2) 0.0124(15) 0.0012(14) 0.0334(13)
F46 0.0619(17) 0.0387(13) 0.086(2) 0.0267(13) 0.0294(15) 0.0133(12)
F47 0.0781(19) 0.0586(16) 0.0368(13) 0.0122(11) 0.0219(13) 0.0241(14)
S48 0.0297(4) 0.0395(4) 0.0354(4) 0.0215(4) 0.0136(3) 0.0169(3)
O49 0.059(2) 0.111(3) 0.138(4) 0.101(3) 0.062(2) 0.051(2)
O50 0.0521(16) 0.0359(14) 0.0337(13) 0.0104(11) 0.0034(12) 0.0233(12)
O51 0.0594(18) 0.0498(17) 0.0257(13) 0.0021(12) 0.0054(12) 0.0258(14)
C52 0.0376(19) 0.0385(19) 0.0346(18) 0.0084(15) 0.0069(15) 0.0137(16)
F53 0.0586(16) 0.088(2) 0.0500(15) 0.0256(14) 0.0140(12) 0.0520(16)
F54 0.0691(19) 0.0388(14) 0.079(2) -0.0097(13) -0.0133(15) 0.0282(13)
F55 0.083(2) 0.092(2) 0.080(2) 0.0361(18) 0.0612(19) 0.0423(19)
O56 0.0444(15) 0.0325(13) 0.0488(16) 0.0181(12) 0.0043(12) 0.0150(12)

loop_
_atom_type_symbol
_atom_type_scat_dispersion_real
_atom_type_scat_dispersion_imag
_atom_type_scat_Cromer_Mann_a1
_atom_type_scat_Cromer_Mann_b1
_atom_type_scat_Cromer_Mann_a2
_atom_type_scat_Cromer_Mann_b2
_atom_type_scat_Cromer_Mann_a3
_atom_type_scat_Cromer_Mann_b3
_atom_type_scat_Cromer_Mann_a4
_atom_type_scat_Cromer_Mann_b4
_atom_type_scat_Cromer_Mann_c
_atom_type_scat_source
C 0.0033 0.0016 2.3100 20.8439 1.0200 10.2075 1.5886 0.5687 0.8650 51.6512 0.2156 'International Tables Vol C 4.2.6.8 and 6.1.1.4'
H 0.0000 0.0000 0.4930 10.5109 0.3229 26.1257 0.1402 3.1424 0.0408 57.7998 0.0030 'International Tables Vol C 4.2.6.8 and 6.1.1.4'
N 0.0061 0.0033 12.2126 0.0057 3.1322 9.8933 2.0125 28.9975 1.1663 0.5826 -11.5290 'International Tables Vol C 4.2.6.8 and 6.1.1.4'
O 0.0106 0.0060 3.0485 13.2771 2.2868 5.7011 1.5463 0.3239 0.8670 32.9089 0.2508 'International Tables Vol C 4.2.6.8 and 6.1.1.4'
S 0.1246 0.1234 6.9053 1.4679 5.2034 22.2151 1.4379 0.2536 1.5863 56.1720 0.8669 'International Tables Vol C 4.2.6.8 and 6.1.1.4'
Cu 0.3201 1.2651 13.3380 3.5828 7.1676 0.2470 5.6158 11.3966 1.6735 64.8126 1.1910 'International Tables Vol C 4.2.6.8 and 6.1.1.4'
F 0.0171 0.0103 3.5392 10.2825 2.6412 4.2944 1.5170 0.2615 1.0243 26.1476 0.2776 'International Tables Vol C 4.2.6.8 and 6.1.1.4'

loop_
_montpellier_diffrn_reflns_class_number
_montpellier_diffrn_reflns_class_d_res_high
_montpellier_diffrn_reflns_class_d_res_low
_montpellier_diffrn_reflns_class_redundancy
_montpellier_diffrn_reflns_class_av_i/ui
_diffrn_reflns_class_av_R_eq
_montpellier_diffrn_reflns_class_completeness_shell
_montpellier_diffrn_reflns_class_cumul_completeness
0 100.0 1.73 2.1 13.76 0.085 91.5 91.50
1 1.73 1.37 1.7 6.56 0.174 90.4 90.93
2 1.37 1.19 1.6 4.83 0.205 88.9 90.25
3 1.19 1.08 1.5 3.44 0.322 85.2 88.93
4 1.08 1.00 1.4 2.53 0.355 84.4 88.00
5 1.00 0.93 1.3 1.96 0.340 80.7 86.69
6 0.93 0.88 1.2 1.67 0.288 79.6 85.61
7 0.88 0.84 1.1 1.45 0.400 75.9 84.26
8 0.84 0.80 1.1 1.27 0.448 71.5 82.62
9 0.80 0.63 1.1 1.05 0.558 8.8 45.02

loop_
_geom_angle_atom_site_label_1
_geom_angle_site_symmetry_1
_geom_angle_atom_site_label_2
_geom_angle_atom_site_label_3
_geom_angle_site_symmetry_3
_geom_angle
_geom_angle_publ_flag
N28 2_655 Cu1 O2 . 97.73(9) yes
N28 2_655 Cu1 N3 . 100.94(9) yes
O2 . Cu1 N3 . 90.62(9) yes
N28 2_655 Cu1 C4 . 124.96(9) yes
O2 . Cu1 C4 . 92.15(8) yes
N3 . Cu1 C4 . 24.63(9) yes
N28 2_655 Cu1 C5 . 153.00(9) yes
O2 . Cu1 C5 . 94.38(8) yes
N3 . Cu1 C5 . 54.75(9) yes
C4 . Cu1 C5 . 30.13(8) yes
N28 2_655 Cu1 N6 . 166.94(10) yes
O2 . Cu1 N6 . 95.33(9) yes
N3 . Cu1 N6 . 79.23(10) yes
C4 . Cu1 N6 . 54.62(9) yes
C5 . Cu1 N6 . 24.49(9) yes
N28 2_655 Cu1 C7 . 151.59(9) yes
O2 . Cu1 C7 . 96.60(8) yes
N3 . Cu1 C7 . 103.32(9) yes
C4 . Cu1 C7 . 78.72(8) yes
C5 . Cu1 C7 . 48.60(8) yes
N28 2_655 Cu1 C8 . 123.84(9) yes
O2 . Cu1 C8 . 94.57(9) yes
N3 . Cu1 C8 . 133.56(9) yes
C4 . Cu1 C8 . 108.96(8) yes
C5 . Cu1 C8 . 78.83(8) yes
N28 2_655 Cu1 N9 . 99.86(9) yes
O2 . Cu1 N9 . 92.91(9) yes
N3 . Cu1 N9 . 158.23(9) yes
C4 . Cu1 N9 . 133.66(9) yes
C5 . Cu1 N9 . 103.54(9) yes
N6 . Cu1 C7 . 24.14(9) yes
N6 . Cu1 C8 . 54.35(9) yes
C7 . Cu1 C8 . 30.24(8) yes
N6 . Cu1 N9 . 79.05(10) yes
C7 . Cu1 N9 . 54.94(9) yes
C8 . Cu1 N9 . 24.71(9) yes
Cu1 . O2 H22 . 130.0 no
Cu1 . O2 H25 . 116.3 no
H22 . O2 H25 . 104.8 no
Cu1 . N3 C4 . 112.44(19) yes
Cu1 . N3 C25 . 129.29(18) yes
C4 . N3 C25 . 118.2(2) yes
N3 . C4 Cu1 . 42.93(14) yes
N3 . C4 C5 . 117.1(3) yes
Cu1 . C4 C5 . 74.22(15) yes
N3 . C4 H14 . 113.3 no
Cu1 . C4 H14 . 156.0 no
C5 . C4 H14 . 129.5 no
C4 . C5 Cu1 . 75.65(15) yes
C4 . C5 N6 . 112.4(2) yes
Cu1 . C5 N6 . 36.78(13) yes
C4 . C5 C24 . 126.7(3) yes
Cu1 . C5 C24 . 157.6(2) yes
N6 . C5 C24 . 120.9(3) yes
C5 . N6 Cu1 . 118.74(19) yes
C5 . N6 C7 . 121.9(2) yes
Cu1 . N6 C7 . 119.27(19) yes
N6 . C7 Cu1 . 36.59(13) yes
N6 . C7 C8 . 112.4(2) yes
Cu1 . C7 C8 . 75.87(16) yes
N6 . C7 C22 . 121.1(3) yes
Cu1 . C7 C22 . 157.5(2) yes
C8 . C7 C22 . 126.6(3) yes
C7 . C8 Cu1 . 73.89(16) yes
C7 . C8 N9 . 116.5(3) yes
Cu1 . C8 N9 . 42.67(14) yes
C7 . C8 H5 . 124.6 no
Cu1 . C8 H5 . 151.7 no
N9 . C8 H5 . 115.4 no
C8 . N9 Cu1 . 112.62(19) yes
C8 . N9 C10 . 117.5(3) yes
Cu1 . N9 C10 . 129.28(19) yes
N9 . C10 C11 . 112.7(2) yes
N9 . C10 H13 . 106.6 no
C11 . C10 H13 . 108.1 no
N9 . C10 H18 . 110.6 no
C11 . C10 H18 . 109.1 no
H13 . C10 H18 . 109.7 no
C10 . C11 C12 . 118.9(3) yes
C10 . C11 C21 . 123.1(3) yes
C12 . C11 C21 . 117.9(3) yes
C11 . C12 N13 . 123.1(3) yes
C11 . C12 H12 . 118.8 no
N13 . C12 H12 . 118.0 no
C12 . N13 Cu14 . 121.45(19) yes
C12 . N13 C19 . 117.8(2) yes
Cu14 . N13 C19 . 120.7(2) yes
N16 2_666 Cu14 N13 2_666 89.34(10) yes
N16 2_666 Cu14 N13 . 90.66(10) yes
N13 2_666 Cu14 N13 . 179.994 yes
N16 2_666 Cu14 O15 2_666 88.02(10) yes
N13 2_666 Cu14 O15 2_666 89.46(9) yes
N13 . Cu14 O15 2_666 90.54(9) yes
N16 2_666 Cu14 O15 . 91.98(10) yes
N13 2_666 Cu14 O15 . 90.54(9) yes
N13 . Cu14 O15 . 89.46(9) yes
O15 2_666 Cu14 O15 . 179.994 yes
N16 2_666 Cu14 N16 . 179.995 yes
N13 2_666 Cu14 N16 . 90.66(10) yes
N13 . Cu14 N16 . 89.34(10) yes
O15 2_666 Cu14 N16 . 91.98(10) yes
O15 . Cu14 N16 . 88.02(10) yes
Cu14 . O15 H16 . 120.1 no
Cu14 . O15 H19 . 120.6 no
H16 . O15 H19 . 104.2 no
Cu14 . N16 C17 . 161.9(3) yes
N16 . C17 C18 . 179.4(4) yes
C17 . C18 H33 . 108.9 no
C17 . C18 H34 . 108.8 no
H33 . C18 H34 . 110.4 no
C17 . C18 H37 . 107.0 no
H33 . C18 H37 . 110.7 no
H34 . C18 H37 . 111.0 no
N13 . C19 C20 . 122.3(3) yes
N13 . C19 H3 . 118.3 no
C20 . C19 H3 . 119.3 no
C19 . C20 C21 . 120.0(3) yes
C19 . C20 H4 . 119.2 no
C21 . C20 H4 . 120.7 no
C11 . C21 C20 . 118.8(3) yes
C11 . C21 H2 . 121.2 no
C20 . C21 H2 . 120.0 no
C7 . C22 C23 . 117.7(3) yes
C7 . C22 H8 . 121.0 no
C23 . C22 H8 . 121.3 no
C22 . C23 C24 . 120.5(3) yes
C22 . C23 H15 . 119.6 no
C24 . C23 H15 . 119.9 no
C23 . C24 C5 . 117.9(3) yes
C23 . C24 H17 . 121.7 no
C5 . C24 H17 . 120.4 no
N3 . C25 C26 . 111.2(2) yes
N3 . C25 H1 . 108.6 no
C26 . C25 H1 . 108.6 no
N3 . C25 H6 . 109.4 no
C26 . C25 H6 . 109.7 no
H1 . C25 H6 . 109.3 no
C25 . C26 C27 . 120.0(3) yes
C25 . C26 C31 . 121.7(3) yes
C27 . C26 C31 . 118.3(3) yes
C26 . C27 N28 . 122.4(3) yes
C26 . C27 H9 . 120.4 no
N28 . C27 H9 . 117.3 no
C27 . N28 Cu1 2_655 120.21(19) yes
C27 . N28 C29 . 118.7(2) yes
Cu1 2_655 N28 C29 . 121.0(2) yes
N28 . C29 C30 . 122.2(3) yes
N28 . C29 H10 . 118.9 no
C30 . C29 H10 . 118.9 no
C29 . C30 C31 . 118.9(3) yes
C29 . C30 H11 . 120.1 no
C31 . C30 H11 . 120.9 no
C26 . C31 C30 . 119.5(3) yes
C26 . C31 H21 . 119.6 no
C30 . C31 H21 . 120.9 no
O33 . S32 O34 . 113.80(17) yes
O33 . S32 O35 . 115.14(19) yes
O34 . S32 O35 . 114.28(19) yes
O33 . S32 C36 . 105.27(18) yes
O34 . S32 C36 . 102.97(16) yes
O35 . S32 C36 . 103.50(16) yes
S32 . C36 F37 . 110.8(3) yes
S32 . C36 F38 . 109.4(3) yes
F37 . C36 F38 . 108.7(3) yes
S32 . C36 F39 . 111.4(3) yes
F37 . C36 F39 . 108.7(3) yes
F38 . C36 F39 . 107.8(3) yes
O41 . S40 O42 . 115.43(18) yes
O41 . S40 O43 . 115.36(18) yes
O42 . S40 O43 . 113.56(17) yes
O41 . S40 C44 . 104.59(19) yes
O42 . S40 C44 . 102.48(18) yes
O43 . S40 C44 . 103.16(17) yes
S40 . C44 F45 . 110.7(3) yes
S40 . C44 F46 . 110.7(3) yes
F45 . C44 F46 . 108.5(3) yes
S40 . C44 F47 . 110.2(3) yes
F45 . C44 F47 . 108.5(4) yes
F46 . C44 F47 . 108.0(3) yes
O49 . S48 O50 . 115.4(2) yes
O49 . S48 O51 . 115.0(2) yes
O50 . S48 O51 . 113.27(17) yes
O49 . S48 C52 . 103.1(2) yes
O50 . S48 C52 . 104.56(17) yes
O51 . S48 C52 . 103.50(17) yes
S48 . C52 F53 . 110.0(3) yes
S48 . C52 F54 . 111.6(3) yes
F53 . C52 F54 . 108.2(3) yes
S48 . C52 F55 . 112.4(3) yes
F53 . C52 F55 . 107.3(3) yes
F54 . C52 F55 . 107.1(4) yes
H31 . O56 H32 . 107.5 no

loop_
_geom_bond_atom_site_label_1
_geom_bond_atom_site_label_2
_geom_bond_site_symmetry_2
_geom_bond_distance
_geom_bond_publ_flag
Cu1 N28 2_655 1.974(2) yes
Cu1 O2 . 2.242(2) yes
Cu1 N3 . 2.093(2) yes
Cu1 C4 . 2.840(3) yes
Cu1 C5 . 2.821(3) yes
Cu1 N6 . 1.926(2) yes
Cu1 C7 . 2.818(3) yes
Cu1 C8 . 2.845(3) yes
Cu1 N9 . 2.089(2) yes
O2 H22 . 0.818 no
O2 H25 . 0.807 no
N3 C4 . 1.280(4) yes
N3 C25 . 1.468(4) yes
C4 C5 . 1.471(4) yes
C4 H14 . 0.961 no
C5 N6 . 1.333(4) yes
C5 C24 . 1.386(4) yes
N6 C7 . 1.321(4) yes
C7 C8 . 1.478(4) yes
C7 C22 . 1.392(4) yes
C8 N9 . 1.288(4) yes
C8 H5 . 0.977 no
N9 C10 . 1.474(4) yes
C10 C11 . 1.510(4) yes
C10 H13 . 0.968 no
C10 H18 . 0.978 no
C11 C12 . 1.390(4) yes
C11 C21 . 1.396(4) yes
C12 N13 . 1.348(4) yes
C12 H12 . 0.933 no
N13 Cu14 . 2.036(2) yes
N13 C19 . 1.343(4) yes
Cu14 N16 2_666 2.386(3) yes
Cu14 O15 2_666 2.015(2) yes
Cu14 O15 . 2.015(2) yes
Cu14 N16 . 2.386(3) yes
O15 H16 . 0.816 no
O15 H19 . 0.808 no
N16 C17 . 1.134(4) yes
C17 C18 . 1.453(5) yes
C18 H33 . 0.938 no
C18 H34 . 0.943 no
C18 H37 . 0.938 no
C19 C20 . 1.379(4) yes
C19 H3 . 0.948 no
C20 C21 . 1.372(5) yes
C20 H4 . 0.916 no
C21 H2 . 0.932 no
C22 C23 . 1.391(4) yes
C22 H8 . 0.929 no
C23 C24 . 1.389(4) yes
C23 H15 . 0.917 no
C24 H17 . 0.949 no
C25 C26 . 1.510(4) yes
C25 H1 . 0.950 no
C25 H6 . 0.961 no
C26 C27 . 1.383(4) yes
C26 C31 . 1.383(4) yes
C27 N28 . 1.349(4) yes
C27 H9 . 0.934 no
N28 C29 . 1.331(4) yes
C29 C30 . 1.385(4) yes
C29 H10 . 0.934 no
C30 C31 . 1.377(5) yes
C30 H11 . 0.929 no
C31 H21 . 0.931 no
S32 O33 . 1.435(2) yes
S32 O34 . 1.431(2) yes
S32 O35 . 1.434(2) yes
S32 C36 . 1.829(4) yes
C36 F37 . 1.323(4) yes
C36 F38 . 1.329(5) yes
C36 F39 . 1.312(4) yes
S40 O41 . 1.425(3) yes
S40 O42 . 1.441(3) yes
S40 O43 . 1.449(3) yes
S40 C44 . 1.827(4) yes
C44 F45 . 1.313(4) yes
C44 F46 . 1.325(5) yes
C44 F47 . 1.325(5) yes
S48 O49 . 1.419(3) yes
S48 O50 . 1.440(3) yes
S48 O51 . 1.435(3) yes
S48 C52 . 1.815(4) yes
C52 F53 . 1.334(5) yes
C52 F54 . 1.309(5) yes
C52 F55 . 1.306(5) yes
O56 H31 . 0.814 no
O56 H32 . 0.822 no

loop_
_geom_hbond_atom_site_label_D
_geom_hbond_atom_site_label_H
_geom_hbond_atom_site_label_A
_geom_hbond_site_symmetry_A
_geom_hbond_angle_DHA
_geom_hbond_distance_DH
_geom_hbond_distance_HA
_geom_hbond_distance_DA
_geom_hbond_publ_flag
C21 H2 O33 . 139.22(10) 0.932 2.498 3.262(5) yes
C8 H5 O51 2_766 129.29(10) 0.977 2.561 3.268(5) yes
C22 H8 O51 2_766 142.87(10) 0.929 2.425 3.215(5) yes
C27 H9 O2 2_655 128.70(8) 0.934 2.468 3.138(5) yes
C27 H9 O42 2_655 120.78(9) 0.934 2.566 3.148(5) yes
C29 H10 O33 2_655 143.28(10) 0.934 2.476 3.272(5) yes
C4 H14 O34 2_755 128.83(9) 0.961 2.485 3.177(5) yes
O15 H16 O56 . 172.83(11) 0.816 1.817 2.629(5) yes
C24 H17 O34 2_755 141.57(9) 0.949 2.417 3.215(5) yes
O15 H19 O35 1_455 174.36(10) 0.808 1.955 2.760(5) yes
O2 H22 O43 . 166.28(11) 0.818 2.045 2.846(5) yes
O2 H25 O50 1_545 168.96(10) 0.807 2.019 2.815(5) yes
O56 H31 O42 . 166.32(11) 0.814 2.053 2.850(5) yes
O56 H32 O43 2_656 156.18(11) 0.822 2.113 2.885(5) yes
